data_7241594
loop_
_publ_author_name
'Craddock, Drew E.'
'Parks, McKenzie J.'
'Taylor, Lauren A.'
'Wagner, Benjamin L.'
'Ruf, Michael'
'Wheeler, Kraig A.'

_publ_section_title
;
 Increasing the structural boundary of quasiracemate formation:
 4-substituted naphthylamides
;
_journal_issue 1
_journal_name_full CrystEngComm
_journal_page_first 210
_journal_page_last 215
_journal_paper_doi 10.1039/D0CE01331E
_journal_volume 23
_journal_year 2021
_chemical_absolute_configuration rmad
_chemical_formula_moiety 'C19 H16 Br N O, C19 H16 F N O'
_chemical_formula_sum 'C38 H32 Br F N2 O2'
_chemical_formula_weight 647.56
_space_group_crystal_system triclinic
_space_group_IT_number 1
_space_group_name_Hall 'P 1'
_space_group_name_H-M_alt 'P 1'
_atom_sites_solution_hydrogens mixed
_atom_sites_solution_primary direct
_audit_creation_method SHELXL-2018/3
_audit_update_record
;
2020-10-19 deposited with the CCDC.	2020-11-17 downloaded from the CCDC.
;
_cell_angle_alpha 102.789(2)
_cell_angle_beta 93.699(2)
_cell_angle_gamma 106.801(2)
_cell_formula_units_Z 2
_cell_length_a 9.9188(6)
_cell_length_b 10.2275(6)
_cell_length_c 15.9392(9)
_cell_measurement_reflns_used 9909
_cell_measurement_temperature 100(2)
_cell_measurement_theta_max 68.27
_cell_measurement_theta_min 2.87
_cell_volume 1495.16(15)
_computing_cell_refinement 'SAINT V8.38A (Bruker, 2017)'
_computing_data_collection 'APEX3 v2018.7-2 (Bruker, 2018)'
_computing_data_reduction 'SAINT V8.38A (Bruker, 2017)'
_computing_molecular_graphics 'XSEED (Barbour, 2001)'
_computing_publication_material 'XSEED (Barbour, 2001)'
_computing_structure_refinement 'SHELXL-2018/3 (Sheldrick, 2015)'
_computing_structure_solution 'SHELXT-2018/2 (Sheldrick, 2015)'
_diffrn_ambient_temperature 100(2)
_diffrn_detector 'Bruker Photon II CPAD'
_diffrn_detector_area_resol_mean 7.9
_diffrn_detector_type 'CPAD Area Detector'
_diffrn_measured_fraction_theta_full 0.998
_diffrn_measured_fraction_theta_max 0.996
_diffrn_measurement_device 'Kappa Four-Circle Diffractometer'
_diffrn_measurement_device_type 'Bruker D8 Venture'
_diffrn_measurement_method '\f and \w scans'
_diffrn_radiation_monochromator 'Double Bounce Multilayer Mirrors'
_diffrn_radiation_probe x-ray
_diffrn_radiation_type CuK\a
_diffrn_radiation_wavelength 1.54178
_diffrn_reflns_av_R_equivalents 0.0281
_diffrn_reflns_av_unetI/netI 0.0394
_diffrn_reflns_Laue_measured_fraction_full 0.998
_diffrn_reflns_Laue_measured_fraction_max 0.996
_diffrn_reflns_limit_h_max 11
_diffrn_reflns_limit_h_min -11
_diffrn_reflns_limit_k_max 12
_diffrn_reflns_limit_k_min -12
_diffrn_reflns_limit_l_max 19
_diffrn_reflns_limit_l_min -19
_diffrn_reflns_number 31497
_diffrn_reflns_point_group_measured_fraction_full 0.951
_diffrn_reflns_point_group_measured_fraction_max 0.947
_diffrn_reflns_theta_full 67.679
_diffrn_reflns_theta_max 68.316
_diffrn_reflns_theta_min 2.870
_diffrn_source 'Microsource IuS Incoatec 3.0'
_exptl_absorpt_coefficient_mu 2.232
_exptl_absorpt_correction_T_max 0.7531
_exptl_absorpt_correction_T_min 0.6162
_exptl_absorpt_correction_type multi-scan
_exptl_absorpt_process_details
;
SADABS-2016/2 (Bruker,2016/2)
;
_exptl_crystal_colour colourless
_exptl_crystal_density_diffrn 1.438
_exptl_crystal_description needle
_exptl_crystal_F_000 668
_exptl_crystal_recrystallization_method 'Re-crystallisation from solvent: MeOH'
_exptl_crystal_size_max 0.149
_exptl_crystal_size_mid 0.101
_exptl_crystal_size_min 0.051
_refine_diff_density_max 0.327
_refine_diff_density_min -0.228
_refine_diff_density_rms 0.043
_refine_ls_abs_structure_details
;
 Flack x determined using 4662 quotients [(I+)-(I-)]/[(I+)+(I-)]
 (Parsons, Flack and Wagner, Acta Cryst. B69 (2013) 249-259).
;
_refine_ls_abs_structure_Flack 0.038(4)
_refine_ls_extinction_method none
_refine_ls_goodness_of_fit_ref 1.039
_refine_ls_hydrogen_treatment mixed
_refine_ls_matrix_type full
_refine_ls_number_parameters 930
_refine_ls_number_reflns 10391
_refine_ls_number_restraints 165
_refine_ls_restrained_S_all 1.033
_refine_ls_R_factor_all 0.0228
_refine_ls_R_factor_gt 0.0222
_refine_ls_shift/su_max 0.000
_refine_ls_shift/su_mean 0.000
_refine_ls_structure_factor_coef Fsqd
_refine_ls_weighting_details 'w=1/[\s^2^(Fo^2^)+(0.0168P)^2^+0.3147P] where P=(Fo^2^+2Fc^2^)/3'
_refine_ls_weighting_scheme calc
_refine_ls_wR_factor_gt 0.0571
_refine_ls_wR_factor_ref 0.0576
_reflns_Friedel_coverage 0.901
_reflns_Friedel_fraction_full 0.903
_reflns_Friedel_fraction_max 0.898
_reflns_number_gt 10148
_reflns_number_total 10391
_reflns_threshold_expression 'I > 2\s(I)'
_cod_data_source_file d0ce01331e2.cif
_cod_data_source_block 19kaw52
_cod_depositor_comments
;
The following automatic conversions were performed:

data item '_diffrn_radiation_probe' value 'X-ray' was changed to
'x-ray' in accordance with the
/home/data/users/saulius/crontab/automatic-downloads/rss-feeds/RSC/lib/dictionaries/cif_core.dic
dictionary named 'cif_core.dic' version 2.4.2 last updated on
2011-04-26.

Automatic conversion script
Id: cif_fix_values 7556 2019-12-06 15:28:31Z antanas 

 Adding full bibliography for 7241590--7241596.cif.
;
_cod_original_cell_volume 1495.15(15)
_cod_database_code 7241594
_shelx_shelxl_version_number 2018/3
_shelx_space_group_comment
;
The symmetry employed for this shelxl refinement is uniquely defined
by the following loop, which should always be used as a source of
symmetry information in preference to the above space-group names.
They are only intended as comments.
;

loop_
_space_group_symop_operation_xyz
'x, y, z'

loop_
_atom_site_label
_atom_site_type_symbol
_atom_site_fract_x
_atom_site_fract_y
_atom_site_fract_z
_atom_site_U_iso_or_equiv
_atom_site_adp_type
_atom_site_occupancy
_atom_site_site_symmetry_order
_atom_site_calc_flag
_atom_site_refinement_flags_posn
_atom_site_refinement_flags_adp
_atom_site_refinement_flags_occupancy
_atom_site_disorder_assembly
_atom_site_disorder_group
F1A F 0.62508(18) 0.3504(2) 0.44431(14) 0.0435(5) Uani 1 1 d . . . . .
O1A O 1.1722(2) 0.68568(18) 0.31336(13) 0.0222(4) Uani 1 1 d . . . . .
N1A N 1.2225(2) 0.4808(2) 0.30262(13) 0.0158(4) Uani 1 1 d D . . . .
H1A H 1.203(4) 0.399(3) 0.317(2) 0.019 Uiso 1 1 d D U . . .
C1A C 1.1399(3) 0.5639(3) 0.32195(15) 0.0150(5) Uani 1 1 d . . . . .
C2A C 1.0045(3) 0.5018(3) 0.35470(17) 0.0164(5) Uani 1 1 d . . . . .
C3A C 0.9482(3) 0.5932(3) 0.40918(18) 0.0217(6) Uani 1 1 d . . . . .
H3A H 0.997684 0.691537 0.425119 0.026 Uiso 1 1 calc R U . . .
C4A C 0.8215(3) 0.5431(3) 0.44035(19) 0.0288(6) Uani 1 1 d . . . . .
H4A H 0.784304 0.605137 0.478539 0.035 Uiso 1 1 calc R U . . .
C5A C 0.7509(3) 0.4005(3) 0.4143(2) 0.0281(6) Uani 1 1 d . . . . .
C6A C 0.8011(3) 0.3065(3) 0.3598(2) 0.0296(6) Uani 1 1 d . . . . .
H6A H 0.748670 0.208861 0.342688 0.036 Uiso 1 1 calc R U . . .
C7A C 0.9296(3) 0.3570(3) 0.33034(18) 0.0215(6) Uani 1 1 d . . . . .
H7A H 0.967143 0.293476 0.293598 0.026 Uiso 1 1 calc R U . . .
C8A C 1.3507(3) 0.5244(3) 0.26172(16) 0.0174(5) Uani 1 1 d . . . . .
H8A H 1.395617 0.628766 0.283543 0.021 Uiso 0.9047(10) 1 calc R U P A 1
H8AA H 1.396761 0.625201 0.294093 0.021 Uiso 0.0953(10) 1 calc R U P A 2
C9A C 1.4549(3) 0.4512(3) 0.28706(17) 0.0200(5) Uani 1 1 d . . . . .
H9A1 H 1.480151 0.478365 0.350346 0.030 Uiso 1 1 calc R U . . .
H9A2 H 1.540948 0.479445 0.259824 0.030 Uiso 1 1 calc R U . . .
H9A3 H 1.410821 0.348707 0.267323 0.030 Uiso 1 1 calc R U . . .
C10A C 1.3069(3) 0.4883(3) 0.1632(2) 0.0160(6) Uani 0.9047(10) 1 d D . P A 1
C11A C 1.3376(3) 0.5908(3) 0.11786(18) 0.0155(5) Uani 0.9047(10) 1 d D . P A 1
H11A H 1.392045 0.684569 0.147649 0.019 Uiso 0.9047(10) 1 calc R U P A 1
C12A C 1.2901(3) 0.5601(3) 0.02808(19) 0.0165(5) Uani 0.9047(10) 1 d D . P A 1
C13A C 1.3164(3) 0.6656(3) -0.01910(19) 0.0183(5) Uani 0.9047(10) 1 d D . P A 1
H13A H 1.368837 0.760411 0.009855 0.022 Uiso 0.9047(10) 1 calc R U P A 1
C14A C 1.2671(3) 0.6323(3) -0.1055(2) 0.0219(6) Uani 0.9047(10) 1 d D . P A 1
H14A H 1.286317 0.703894 -0.136233 0.026 Uiso 0.9047(10) 1 calc R U P A 1
C15A C 1.1875(4) 0.4919(6) -0.1497(2) 0.0222(6) Uani 0.9047(10) 1 d D . P A 1
H15A H 1.153145 0.469929 -0.209804 0.027 Uiso 0.9047(10) 1 calc R U P A 1
C16A C 1.1600(3) 0.3877(3) -0.10619(19) 0.0204(5) Uani 0.9047(10) 1 d D . P A 1
H16A H 1.106908 0.293766 -0.136441 0.024 Uiso 0.9047(10) 1 calc R U P A 1
C17A C 1.2096(3) 0.4184(3) -0.01709(18) 0.0155(5) Uani 0.9047(10) 1 d D . P A 1
C18A C 1.1821(3) 0.3135(3) 0.03073(19) 0.0169(5) Uani 0.9047(10) 1 d D . P A 1
H18A H 1.130094 0.218608 0.001804 0.020 Uiso 0.9047(10) 1 calc R U P A 1
C19A C 1.2291(3) 0.3471(3) 0.11724(18) 0.0168(5) Uani 0.9047(10) 1 d D . P A 1
H19A H 1.209638 0.275000 0.147615 0.020 Uiso 0.9047(10) 1 calc R U P A 1
F1B F 0.61602(18) 0.8192(2) 0.42597(14) 0.0409(5) Uani 1 1 d . . . . .
O1B O 1.1759(2) 1.18974(18) 0.32472(13) 0.0218(4) Uani 1 1 d . . . . .
N1B N 1.2240(2) 0.9819(2) 0.30015(13) 0.0149(4) Uani 1 1 d D . . . .
H1B H 1.202(4) 0.899(3) 0.313(2) 0.018 Uiso 1 1 d D U . . .
C1B C 1.1417(3) 1.0637(3) 0.32453(15) 0.0152(5) Uani 1 1 d . . . . .
C2B C 1.0035(3) 0.9933(3) 0.35162(17) 0.0160(5) Uani 1 1 d . . . . .
C3B C 0.9536(3) 1.0709(3) 0.41820(19) 0.0232(6) Uani 1 1 d . . . . .
H3B H 1.009036 1.165165 0.446232 0.028 Uiso 1 1 calc R U . . .
C4B C 0.8233(3) 1.0126(3) 0.44448(19) 0.0290(6) Uani 1 1 d . . . . .
H4B H 0.789952 1.064646 0.491049 0.035 Uiso 1 1 calc R U . . .
C5B C 0.7445(3) 0.8772(3) 0.4009(2) 0.0280(6) Uani 1 1 d . . . . .
C6B C 0.7887(3) 0.7982(3) 0.3332(2) 0.0301(6) Uani 1 1 d . . . . .
H6B H 0.730168 0.705858 0.303452 0.036 Uiso 1 1 calc R U . . .
C7B C 0.9205(3) 0.8561(3) 0.3093(2) 0.0246(6) Uani 1 1 d . . . . .
H7B H 0.954356 0.802116 0.263977 0.030 Uiso 1 1 calc R U . . .
C8B C 1.3579(3) 1.0354(2) 0.26791(16) 0.0163(5) Uani 1 1 d . . . . .
H8B H 1.400440 1.136977 0.299787 0.020 Uiso 0.9047(10) 1 calc R U P A 1
H8BA H 1.400089 1.139818 0.291558 0.020 Uiso 0.0953(10) 1 calc R U P A 2
C9B C 1.4592(3) 0.9578(3) 0.29212(17) 0.0192(5) Uani 1 1 d . . . . .
H8B1 H 1.484658 0.983383 0.355362 0.029 Uiso 1 1 calc R U . . .
H8B2 H 1.545455 0.984456 0.264839 0.029 Uiso 1 1 calc R U . . .
H8B3 H 1.412582 0.855735 0.271680 0.029 Uiso 1 1 calc R U . . .
C10B C 1.3397(3) 1.0297(3) 0.1720(2) 0.0156(6) Uani 0.9047(10) 1 d D . P A 1
C11B C 1.2112(3) 0.9703(3) 0.11926(18) 0.0162(5) Uani 0.9047(10) 1 d D . P A 1
H11B H 1.129351 0.927519 0.143059 0.019 Uiso 0.9047(10) 1 calc R U P A 1
C12B C 1.1975(3) 0.9711(3) 0.03042(19) 0.0156(5) Uani 0.9047(10) 1 d D . P A 1
C13B C 1.0647(3) 0.9147(3) -0.02394(19) 0.0182(5) Uani 0.9047(10) 1 d D . P A 1
H13B H 0.981680 0.872689 -0.000864 0.022 Uiso 0.9047(10) 1 calc R U P A 1
C14B C 1.0542(3) 0.9198(3) -0.10915(19) 0.0200(5) Uani 0.9047(10) 1 d D . P A 1
H14B H 0.964132 0.882593 -0.144376 0.024 Uiso 0.9047(10) 1 calc R U P A 1
C15B C 1.1767(5) 0.9801(3) -0.1449(2) 0.0203(6) Uani 0.9047(10) 1 d D . P A 1
H15B H 1.169192 0.982323 -0.204211 0.024 Uiso 0.9047(10) 1 calc R U P A 1
C16B C 1.3075(3) 1.0359(3) -0.09356(19) 0.0198(5) Uani 0.9047(10) 1 d D . P A 1
H16B H 1.389415 1.076776 -0.117952 0.024 Uiso 0.9047(10) 1 calc R U P A 1
C17B C 1.3211(3) 1.0331(3) -0.00574(19) 0.0169(5) Uani 0.9047(10) 1 d D . P A 1
C18B C 1.4529(3) 1.0933(3) 0.04956(19) 0.0182(5) Uani 0.9047(10) 1 d D . P A 1
H18B H 1.536218 1.135074 0.026643 0.022 Uiso 0.9047(10) 1 calc R U P A 1
C19B C 1.4619(3) 1.0923(3) 0.13543(19) 0.0181(5) Uani 0.9047(10) 1 d D . P A 1
H19B H 1.551280 1.134026 0.171266 0.022 Uiso 0.9047(10) 1 calc R U P A 1
Br1C Br 0.40486(2) 0.17870(2) 0.52785(2) 0.02434(11) Uani 1 1 d . . . . .
O1C O -0.1749(2) -0.1886(2) 0.68490(14) 0.0214(4) Uani 1 1 d . . . . .
N1C N -0.2290(2) 0.0141(2) 0.69478(13) 0.0166(4) Uani 1 1 d D . . . .
H1C H -0.203(3) 0.097(3) 0.683(2) 0.020 Uiso 1 1 d D U . . .
C1C C -0.1452(3) -0.0679(3) 0.67559(15) 0.0167(5) Uani 1 1 d . . . . .
C2C C -0.0097(3) -0.0040(3) 0.64210(16) 0.0165(5) Uani 1 1 d . . . . .
C3C C 0.0455(3) -0.0940(3) 0.58542(17) 0.0214(5) Uani 1 1 d . . . . .
H3C H -0.002969 -0.192539 0.569524 0.026 Uiso 1 1 calc R U . . .
C4C C 0.1702(3) -0.0417(3) 0.55193(18) 0.0231(6) Uani 1 1 d . . . . .
H4C H 0.207038 -0.103208 0.513045 0.028 Uiso 1 1 calc R U . . .
C5C C 0.2395(3) 0.1023(3) 0.57666(17) 0.0202(5) Uani 1 1 d . . . . .
C6C C 0.1904(3) 0.1928(3) 0.63545(17) 0.0205(5) Uani 1 1 d . . . . .
H6C H 0.242389 0.290415 0.653882 0.025 Uiso 1 1 calc R U . . .
C7C C 0.0642(3) 0.1399(3) 0.66744(16) 0.0188(5) Uani 1 1 d . . . . .
H7C H 0.028404 0.201866 0.706650 0.023 Uiso 1 1 calc R U . . .
C8C C -0.3540(3) -0.0284(3) 0.73830(17) 0.0165(5) Uani 1 1 d . . . . .
H8C H -0.398945 -0.132848 0.716826 0.020 Uiso 0.9047(10) 1 calc R U P A 1
H8CA H -0.400280 -0.130676 0.709203 0.020 Uiso 0.0953(10) 1 calc R U P A 2
C9C C -0.4607(3) 0.0437(3) 0.71424(17) 0.0184(5) Uani 1 1 d . . . . .
H9C1 H -0.418538 0.146224 0.735554 0.028 Uiso 1 1 calc R U . . .
H9C2 H -0.546821 0.012194 0.740787 0.028 Uiso 1 1 calc R U . . .
H9C3 H -0.485174 0.018895 0.650953 0.028 Uiso 1 1 calc R U . . .
C10C C -0.3076(3) 0.0067(3) 0.8355(2) 0.0148(6) Uani 0.9047(10) 1 d D . P A 1
C11C C -0.3368(3) -0.0943(3) 0.88135(18) 0.0152(5) Uani 0.9047(10) 1 d D . P A 1
H11C H -0.390968 -0.188328 0.851957 0.018 Uiso 0.9047(10) 1 calc R U P A 1
C12C C -0.2890(3) -0.0628(3) 0.97107(19) 0.0159(5) Uani 0.9047(10) 1 d D . P A 1
C13C C -0.3156(3) -0.1674(3) 1.01862(19) 0.0180(5) Uani 0.9047(10) 1 d D . P A 1
H13C H -0.368352 -0.262216 0.990059 0.022 Uiso 0.9047(10) 1 calc R U P A 1
C14C C -0.2660(3) -0.1329(3) 1.10514(19) 0.0212(6) Uani 0.9047(10) 1 d D . P A 1
H14C H -0.284497 -0.204020 1.136218 0.025 Uiso 0.9047(10) 1 calc R U P A 1
C15C C -0.1873(4) 0.0080(6) 1.1490(2) 0.0211(7) Uani 0.9047(10) 1 d D . P A 1
H15C H -0.153828 0.030929 1.209285 0.025 Uiso 0.9047(10) 1 calc R U P A 1
C16C C -0.1594(3) 0.1112(3) 1.10461(18) 0.0190(5) Uani 0.9047(10) 1 d D . P A 1
H16C H -0.106463 0.205379 1.134442 0.023 Uiso 0.9047(10) 1 calc R U P A 1
C17C C -0.2083(3) 0.0790(3) 1.01520(18) 0.0158(5) Uani 0.9047(10) 1 d D . P A 1
C18C C -0.1812(3) 0.1828(3) 0.96714(18) 0.0160(5) Uani 0.9047(10) 1 d D . P A 1
H18C H -0.129144 0.277845 0.995807 0.019 Uiso 0.9047(10) 1 calc R U P A 1
C19C C -0.2285(3) 0.1488(3) 0.88051(18) 0.0165(5) Uani 0.9047(10) 1 d D . P A 1
H19C H -0.208858 0.220208 0.849652 0.020 Uiso 0.9047(10) 1 calc R U P A 1
Br1D Br 0.40598(2) 0.68832(2) 0.53221(2) 0.02318(10) Uani 1 1 d . . . . .
O1D O -0.1822(2) 0.3050(2) 0.67408(14) 0.0235(4) Uani 1 1 d . . . . .
N1D N -0.2268(2) 0.5141(2) 0.69925(13) 0.0172(4) Uani 1 1 d D . . . .
H1D H -0.203(3) 0.599(3) 0.6932(19) 0.021 Uiso 1 1 d D U . . .
C1D C -0.1474(3) 0.4312(3) 0.67356(16) 0.0166(5) Uani 1 1 d . . . . .
C2D C -0.0107(3) 0.4974(3) 0.64251(16) 0.0161(5) Uani 1 1 d . . . . .
C3D C 0.0335(3) 0.4151(3) 0.57505(17) 0.0205(5) Uani 1 1 d . . . . .
H3D H -0.022961 0.319854 0.550766 0.025 Uiso 1 1 calc R U . . .
C4D C 0.1583(3) 0.4693(3) 0.54240(17) 0.0215(5) Uani 1 1 d . . . . .
H4D H 0.186878 0.412761 0.495589 0.026 Uiso 1 1 calc R U . . .
C5D C 0.2407(3) 0.6085(3) 0.57992(17) 0.0195(5) Uani 1 1 d . . . . .
C6D C 0.2013(3) 0.6906(3) 0.64907(18) 0.0228(6) Uani 1 1 d . . . . .
H6D H 0.260720 0.784060 0.675493 0.027 Uiso 1 1 calc R U . . .
C7D C 0.0748(3) 0.6363(3) 0.67975(17) 0.0206(5) Uani 1 1 d . . . . .
H7D H 0.046134 0.693534 0.726155 0.025 Uiso 1 1 calc R U . . .
C8D C -0.3595(3) 0.4623(3) 0.73321(17) 0.0169(5) Uani 1 1 d . . . . .
H8D H -0.402567 0.360457 0.702019 0.020 Uiso 0.9047(10) 1 calc R U P A 1
H8DA H -0.401716 0.357414 0.712495 0.020 Uiso 0.0953(10) 1 calc R U P A 2
C9D C -0.4620(3) 0.5387(3) 0.70913(17) 0.0201(5) Uani 1 1 d . . . . .
H9D1 H -0.417287 0.640811 0.731216 0.030 Uiso 1 1 calc R U . . .
H9D2 H -0.549280 0.508944 0.734931 0.030 Uiso 1 1 calc R U . . .
H9D3 H -0.485149 0.515412 0.645803 0.030 Uiso 1 1 calc R U . . .
C10D C -0.3393(3) 0.4689(3) 0.82910(19) 0.0148(5) Uani 0.9047(10) 1 d D . P A 1
C11D C -0.2105(3) 0.5274(3) 0.88090(18) 0.0152(5) Uani 0.9047(10) 1 d D . P A 1
H11D H -0.129067 0.569615 0.856587 0.018 Uiso 0.9047(10) 1 calc R U P A 1
C12D C -0.1955(3) 0.5267(3) 0.96976(18) 0.0158(5) Uani 0.9047(10) 1 d D . P A 1
C13D C -0.0620(3) 0.5819(3) 1.02323(18) 0.0179(5) Uani 0.9047(10) 1 d D . P A 1
H13D H 0.020648 0.623611 0.999732 0.022 Uiso 0.9047(10) 1 calc R U P A 1
C14D C -0.0504(3) 0.5759(3) 1.10808(19) 0.0212(5) Uani 0.9047(10) 1 d D . P A 1
H14D H 0.040143 0.612351 1.142831 0.025 Uiso 0.9047(10) 1 calc R U P A 1
C15D C -0.1734(9) 0.5152(4) 1.1446(3) 0.0222(9) Uani 0.9047(10) 1 d D . P A 1
H15D H -0.165036 0.511740 1.203712 0.027 Uiso 0.9047(10) 1 calc R U P A 1
C16D C -0.3036(3) 0.4618(3) 1.09449(19) 0.0192(5) Uani 0.9047(10) 1 d D . P A 1
H16D H -0.385220 0.421801 1.119376 0.023 Uiso 0.9047(10) 1 calc R U P A 1
C17D C -0.3187(3) 0.4652(3) 1.00630(19) 0.0161(5) Uani 0.9047(10) 1 d D . P A 1
C18D C -0.4509(3) 0.4057(3) 0.9518(2) 0.0181(5) Uani 0.9047(10) 1 d D . P A 1
H18D H -0.533693 0.364291 0.975225 0.022 Uiso 0.9047(10) 1 calc R U P A 1
C19D C -0.4615(3) 0.4067(3) 0.86644(19) 0.0176(5) Uani 0.9047(10) 1 d D . P A 1
H19D H -0.551452 0.365553 0.831158 0.021 Uiso 0.9047(10) 1 calc R U P A 1
C10E C 1.336(2) 0.531(2) 0.1716(14) 0.0160(6) Uani 0.0953(10) 1 d D . P A 2
C11E C 1.206(2) 0.474(2) 0.1205(12) 0.0155(5) Uani 0.0953(10) 1 d D . P A 2
H11E H 1.123889 0.432327 0.144676 0.019 Uiso 0.0953(10) 1 calc R U P A 2
C12E C 1.193(2) 0.4775(19) 0.0317(12) 0.0165(5) Uani 0.0953(10) 1 d D . P A 2
C13E C 1.059(2) 0.421(3) -0.0230(13) 0.0183(5) Uani 0.0953(10) 1 d D . P A 2
H13E H 0.976155 0.378107 -0.000316 0.022 Uiso 0.0953(10) 1 calc R U P A 2
C14E C 1.051(2) 0.427(3) -0.1078(14) 0.0219(6) Uani 0.0953(10) 1 d D . P A 2
H14E H 0.961060 0.390902 -0.143528 0.026 Uiso 0.0953(10) 1 calc R U P A 2
C15E C 1.175(3) 0.486(6) -0.1425(17) 0.0222(6) Uani 0.0953(10) 1 d D . P A 2
H15E H 1.169064 0.487602 -0.202043 0.027 Uiso 0.0953(10) 1 calc R U P A 2
C16E C 1.305(2) 0.542(3) -0.0916(13) 0.0204(5) Uani 0.0953(10) 1 d D . P A 2
H16E H 1.387435 0.580094 -0.116323 0.024 Uiso 0.0953(10) 1 calc R U P A 2
C17E C 1.317(2) 0.544(3) -0.0023(12) 0.0155(5) Uani 0.0953(10) 1 d D . P A 2
C18E C 1.451(2) 0.600(2) 0.0524(13) 0.0169(5) Uani 0.0953(10) 1 d D . P A 2
H18E H 1.534055 0.640602 0.029289 0.020 Uiso 0.0953(10) 1 calc R U P A 2
C19E C 1.460(2) 0.596(2) 0.1375(13) 0.0168(5) Uani 0.0953(10) 1 d D . P A 2
H19E H 1.549449 0.635513 0.173798 0.020 Uiso 0.0953(10) 1 calc R U P A 2
C10F C 1.311(3) 0.994(2) 0.1625(15) 0.0156(6) Uani 0.0953(10) 1 d D . P A 2
C11F C 1.338(2) 1.098(2) 0.1183(12) 0.0162(5) Uani 0.0953(10) 1 d D . P A 2
H11F H 1.391209 1.191717 0.148386 0.019 Uiso 0.0953(10) 1 calc R U P A 2
C12F C 1.287(2) 1.0672(18) 0.0280(12) 0.0156(5) Uani 0.0953(10) 1 d D . P A 2
C13F C 1.316(3) 1.175(2) -0.0179(13) 0.0182(5) Uani 0.0953(10) 1 d D . P A 2
H13F H 1.369478 1.268876 0.011723 0.022 Uiso 0.0953(10) 1 calc R U P A 2
C14F C 1.266(3) 1.143(2) -0.1045(13) 0.0200(5) Uani 0.0953(10) 1 d D . P A 2
H14F H 1.285517 1.215262 -0.135017 0.024 Uiso 0.0953(10) 1 calc R U P A 2
C15F C 1.185(5) 1.004(3) -0.1482(16) 0.0203(6) Uani 0.0953(10) 1 d D . P A 2
H15F H 1.148096 0.982529 -0.207855 0.024 Uiso 0.0953(10) 1 calc R U P A 2
C16F C 1.159(3) 0.897(2) -0.1054(13) 0.0198(5) Uani 0.0953(10) 1 d D . P A 2
H16F H 1.106964 0.802896 -0.136392 0.024 Uiso 0.0953(10) 1 calc R U P A 2
C17F C 1.208(3) 0.9261(19) -0.0159(13) 0.0169(5) Uani 0.0953(10) 1 d D . P A 2
C18F C 1.182(3) 0.822(2) 0.0323(13) 0.0182(5) Uani 0.0953(10) 1 d D . P A 2
H18F H 1.129014 0.727158 0.003184 0.022 Uiso 0.0953(10) 1 calc R U P A 2
C19F C 1.231(3) 0.852(2) 0.1193(14) 0.0181(5) Uani 0.0953(10) 1 d D . P A 2
H19F H 1.211917 0.780644 0.149965 0.022 Uiso 0.0953(10) 1 calc R U P A 2
C10G C -0.343(2) -0.022(3) 0.8314(15) 0.0148(6) Uani 0.0953(10) 1 d D . P A 2
C11G C -0.213(2) 0.033(2) 0.8820(12) 0.0152(5) Uani 0.0953(10) 1 d D . P A 2
H11G H -0.131353 0.073355 0.857216 0.018 Uiso 0.0953(10) 1 calc R U P A 2
C12G C -0.1974(19) 0.0304(18) 0.9710(12) 0.0159(5) Uani 0.0953(10) 1 d D . P A 2
C13G C -0.063(2) 0.087(2) 1.0240(13) 0.0180(5) Uani 0.0953(10) 1 d D . P A 2
H13G H 0.019620 0.130488 1.000685 0.022 Uiso 0.0953(10) 1 calc R U P A 2
C14G C -0.052(2) 0.079(3) 1.1087(14) 0.0212(6) Uani 0.0953(10) 1 d D . P A 2
H14G H 0.038872 0.109942 1.143110 0.025 Uiso 0.0953(10) 1 calc R U P A 2
C15G C -0.177(3) 0.024(6) 1.1444(17) 0.0211(7) Uani 0.0953(10) 1 d D . P A 2
H15G H -0.169620 0.028475 1.204790 0.025 Uiso 0.0953(10) 1 calc R U P A 2
C16G C -0.307(2) -0.035(3) 1.0947(13) 0.0190(5) Uani 0.0953(10) 1 d D . P A 2
H16G H -0.387799 -0.079268 1.119115 0.023 Uiso 0.0953(10) 1 calc R U P A 2
C17G C -0.322(2) -0.030(3) 1.0066(12) 0.0158(5) Uani 0.0953(10) 1 d D . P A 2
C18G C -0.454(2) -0.087(2) 0.9524(13) 0.0160(5) Uani 0.0953(10) 1 d D . P A 2
H18G H -0.537225 -0.127910 0.976151 0.019 Uiso 0.0953(10) 1 calc R U P A 2
C19G C -0.466(2) -0.086(2) 0.8670(13) 0.0165(5) Uani 0.0953(10) 1 d D . P A 2
H19G H -0.555851 -0.126861 0.831395 0.020 Uiso 0.0953(10) 1 calc R U P A 2
C10H C -0.312(3) 0.513(2) 0.8383(14) 0.0148(5) Uani 0.0953(10) 1 d D . P A 2
C11H C -0.341(2) 0.410(2) 0.8822(12) 0.0152(5) Uani 0.0953(10) 1 d D . P A 2
H11H H -0.395557 0.315625 0.852560 0.018 Uiso 0.0953(10) 1 calc R U P A 2
C12H C -0.291(2) 0.4430(19) 0.9724(12) 0.0158(5) Uani 0.0953(10) 1 d D . P A 2
C13H C -0.318(3) 0.338(2) 1.0198(13) 0.0179(5) Uani 0.0953(10) 1 d D . P A 2
H13H H -0.370794 0.243079 0.991057 0.022 Uiso 0.0953(10) 1 calc R U P A 2
C14H C -0.268(3) 0.371(2) 1.1060(13) 0.0212(5) Uani 0.0953(10) 1 d D . P A 2
H14H H -0.289327 0.300895 1.137555 0.025 Uiso 0.0953(10) 1 calc R U P A 2
C15H C -0.185(9) 0.512(3) 1.149(2) 0.0222(9) Uani 0.0953(10) 1 d D . P A 2
H15H H -0.145538 0.534000 1.208209 0.027 Uiso 0.0953(10) 1 calc R U P A 2
C16H C -0.161(3) 0.617(2) 1.1058(13) 0.0192(5) Uani 0.0953(10) 1 d D . P A 2
H16H H -0.109540 0.711537 1.135885 0.023 Uiso 0.0953(10) 1 calc R U P A 2
C17H C -0.212(3) 0.5839(19) 1.0161(12) 0.0161(5) Uani 0.0953(10) 1 d D . P A 2
C18H C -0.184(3) 0.689(2) 0.9686(13) 0.0181(5) Uani 0.0953(10) 1 d D . P A 2
H18H H -0.129857 0.783310 0.997289 0.022 Uiso 0.0953(10) 1 calc R U P A 2
C19H C -0.233(3) 0.656(2) 0.8825(13) 0.0176(5) Uani 0.0953(10) 1 d D . P A 2
H19H H -0.215459 0.727111 0.851656 0.021 Uiso 0.0953(10) 1 calc R U P A 2

loop_
_atom_site_aniso_label
_atom_site_aniso_U_11
_atom_site_aniso_U_22
_atom_site_aniso_U_33
_atom_site_aniso_U_23
_atom_site_aniso_U_13
_atom_site_aniso_U_12
F1A 0.0213(9) 0.0540(12) 0.0718(14) 0.0434(11) 0.0227(9) 0.0126(9)
O1A 0.0230(9) 0.0130(9) 0.0336(10) 0.0100(8) 0.0066(8) 0.0065(7)
N1A 0.0196(11) 0.0113(10) 0.0186(10) 0.0061(8) 0.0049(8) 0.0056(8)
C1A 0.0177(12) 0.0111(11) 0.0149(11) 0.0032(9) -0.0011(9) 0.0031(9)
C2A 0.0199(13) 0.0144(13) 0.0176(12) 0.0069(10) 0.0011(10) 0.0076(10)
C3A 0.0238(14) 0.0168(13) 0.0245(13) 0.0027(10) 0.0040(11) 0.0080(11)
C4A 0.0286(15) 0.0344(16) 0.0304(14) 0.0114(12) 0.0105(12) 0.0167(12)
C5A 0.0174(14) 0.0399(17) 0.0381(17) 0.0276(14) 0.0098(12) 0.0110(13)
C6A 0.0208(14) 0.0223(14) 0.0463(18) 0.0159(13) 0.0017(13) 0.0027(11)
C7A 0.0202(13) 0.0143(12) 0.0296(14) 0.0071(11) 0.0029(11) 0.0037(10)
C8A 0.0162(12) 0.0126(11) 0.0242(13) 0.0078(10) 0.0048(10) 0.0031(9)
C9A 0.0180(12) 0.0178(12) 0.0252(13) 0.0072(10) 0.0033(10) 0.0058(10)
C10A 0.0114(14) 0.0152(16) 0.0230(14) 0.0062(12) 0.0052(11) 0.0049(11)
C11A 0.0125(12) 0.0092(11) 0.0238(12) 0.0033(9) 0.0029(9) 0.0024(9)
C12A 0.0115(12) 0.0147(13) 0.0253(13) 0.0063(11) 0.0065(10) 0.0054(9)
C13A 0.0140(12) 0.0148(12) 0.0281(13) 0.0084(11) 0.0056(10) 0.0045(10)
C14A 0.0206(13) 0.0200(13) 0.0304(14) 0.0132(11) 0.0086(11) 0.0083(11)
C15A 0.0246(14) 0.0247(14) 0.0197(13) 0.0058(11) 0.0023(11) 0.0113(12)
C16A 0.0176(13) 0.0191(13) 0.0249(13) 0.0039(10) 0.0043(10) 0.0073(10)
C17A 0.0102(12) 0.0135(12) 0.0235(13) 0.0039(10) 0.0039(10) 0.0050(9)
C18A 0.0130(12) 0.0105(11) 0.0271(13) 0.0041(10) 0.0044(10) 0.0037(9)
C19A 0.0155(12) 0.0119(12) 0.0259(13) 0.0088(10) 0.0061(10) 0.0051(10)
F1B 0.0196(8) 0.0485(12) 0.0692(13) 0.0417(10) 0.0177(8) 0.0098(8)
O1B 0.0208(9) 0.0111(8) 0.0357(11) 0.0099(8) 0.0072(8) 0.0045(7)
N1B 0.0186(11) 0.0094(9) 0.0189(10) 0.0062(8) 0.0031(8) 0.0056(8)
C1B 0.0172(12) 0.0145(12) 0.0131(11) 0.0031(9) -0.0003(9) 0.0044(9)
C2B 0.0192(13) 0.0150(12) 0.0180(12) 0.0091(10) 0.0016(10) 0.0081(10)
C3B 0.0227(14) 0.0240(14) 0.0214(13) 0.0023(10) 0.0038(11) 0.0074(11)
C4B 0.0273(14) 0.0408(17) 0.0251(13) 0.0112(13) 0.0090(12) 0.0165(13)
C5B 0.0198(14) 0.0380(16) 0.0389(16) 0.0289(13) 0.0111(12) 0.0123(12)
C6B 0.0212(13) 0.0189(13) 0.0516(18) 0.0137(12) 0.0061(13) 0.0046(10)
C7B 0.0233(14) 0.0160(12) 0.0367(15) 0.0079(11) 0.0072(12) 0.0078(10)
C8B 0.0171(12) 0.0110(11) 0.0223(12) 0.0059(9) 0.0041(9) 0.0050(9)
C9B 0.0183(12) 0.0174(12) 0.0233(12) 0.0067(10) 0.0022(10) 0.0070(10)
C10B 0.0185(15) 0.0090(13) 0.0220(13) 0.0048(11) 0.0044(11) 0.0073(11)
C11B 0.0140(13) 0.0115(11) 0.0253(13) 0.0075(10) 0.0056(10) 0.0047(10)
C12B 0.0145(12) 0.0097(11) 0.0248(13) 0.0049(10) 0.0053(10) 0.0061(9)
C13B 0.0166(13) 0.0113(12) 0.0283(14) 0.0055(10) 0.0046(10) 0.0059(10)
C14B 0.0196(13) 0.0153(13) 0.0248(14) 0.0032(11) 0.0007(11) 0.0069(11)
C15B 0.0277(15) 0.0151(15) 0.0187(12) 0.0035(11) 0.0029(11) 0.0081(14)
C16B 0.0200(13) 0.0161(12) 0.0249(13) 0.0062(10) 0.0082(11) 0.0063(10)
C17B 0.0165(13) 0.0099(11) 0.0272(13) 0.0058(10) 0.0069(11) 0.0067(10)
C18B 0.0125(12) 0.0141(12) 0.0300(13) 0.0086(10) 0.0078(10) 0.0037(10)
C19B 0.0127(12) 0.0121(11) 0.0294(13) 0.0064(10) 0.0024(10) 0.0030(9)
Br1C 0.01913(13) 0.0310(3) 0.0222(2) 0.01047(17) 0.00542(12) 0.00339(15)
O1C 0.0233(10) 0.0117(9) 0.0330(11) 0.0095(8) 0.0099(8) 0.0070(8)
N1C 0.0223(11) 0.0112(10) 0.0191(10) 0.0074(8) 0.0059(8) 0.0059(8)
C1C 0.0217(13) 0.0146(12) 0.0151(11) 0.0050(10) 0.0015(10) 0.0068(10)
C2C 0.0200(13) 0.0166(12) 0.0163(12) 0.0084(9) 0.0016(10) 0.0081(10)
C3C 0.0256(14) 0.0158(12) 0.0222(12) 0.0054(10) 0.0047(11) 0.0046(10)
C4C 0.0243(14) 0.0209(13) 0.0263(13) 0.0066(11) 0.0092(11) 0.0088(11)
C5C 0.0182(13) 0.0258(14) 0.0193(12) 0.0119(10) 0.0017(10) 0.0066(10)
C6C 0.0220(13) 0.0138(11) 0.0249(13) 0.0062(10) 0.0008(10) 0.0040(10)
C7C 0.0198(13) 0.0162(12) 0.0216(12) 0.0047(10) 0.0027(10) 0.0072(10)
C8C 0.0202(13) 0.0093(11) 0.0223(12) 0.0071(9) 0.0045(10) 0.0053(9)
C9C 0.0192(12) 0.0144(11) 0.0230(12) 0.0064(9) 0.0030(10) 0.0061(9)
C10C 0.0111(14) 0.0124(14) 0.0214(12) 0.0044(10) 0.0030(11) 0.0039(11)
C11C 0.0127(12) 0.0092(11) 0.0235(12) 0.0042(9) 0.0048(10) 0.0025(9)
C12C 0.0105(12) 0.0129(12) 0.0257(13) 0.0061(10) 0.0050(10) 0.0044(9)
C13C 0.0146(12) 0.0132(12) 0.0274(13) 0.0076(10) 0.0041(10) 0.0040(10)
C14C 0.0210(14) 0.0213(14) 0.0277(14) 0.0134(11) 0.0065(11) 0.0102(11)
C15C 0.0252(15) 0.0235(19) 0.0168(12) 0.0053(11) 0.0010(11) 0.0111(12)
C16C 0.0151(12) 0.0154(12) 0.0264(13) 0.0038(10) 0.0016(10) 0.0061(10)
C17C 0.0104(12) 0.0137(12) 0.0247(13) 0.0045(10) 0.0041(10) 0.0059(9)
C18C 0.0119(11) 0.0092(11) 0.0256(13) 0.0031(10) 0.0025(10) 0.0022(9)
C19C 0.0139(12) 0.0101(11) 0.0268(13) 0.0066(10) 0.0055(10) 0.0037(9)
Br1D 0.02074(13) 0.0260(2) 0.0249(2) 0.01101(17) 0.00758(13) 0.00604(15)
O1D 0.0260(11) 0.0112(9) 0.0378(12) 0.0105(8) 0.0103(9) 0.0080(8)
N1D 0.0228(11) 0.0102(10) 0.0199(10) 0.0057(8) 0.0071(9) 0.0048(8)
C1D 0.0227(13) 0.0110(11) 0.0175(11) 0.0054(10) 0.0010(10) 0.0064(10)
C2D 0.0224(14) 0.0111(11) 0.0182(12) 0.0073(10) 0.0033(10) 0.0076(10)
C3D 0.0263(13) 0.0130(11) 0.0231(13) 0.0043(10) 0.0045(10) 0.0072(10)
C4D 0.0262(14) 0.0195(13) 0.0207(13) 0.0040(10) 0.0063(10) 0.0100(10)
C5D 0.0181(13) 0.0244(13) 0.0209(12) 0.0128(10) 0.0046(10) 0.0084(10)
C6D 0.0238(14) 0.0143(12) 0.0271(14) 0.0038(10) 0.0025(11) 0.0024(10)
C7D 0.0240(13) 0.0150(12) 0.0205(12) 0.0001(10) 0.0050(10) 0.0055(10)
C8D 0.0169(12) 0.0110(11) 0.0232(12) 0.0062(9) 0.0019(10) 0.0036(9)
C9D 0.0213(13) 0.0156(12) 0.0240(12) 0.0068(10) 0.0001(10) 0.0060(10)
C10D 0.0158(14) 0.0079(13) 0.0216(13) 0.0043(11) 0.0035(10) 0.0046(11)
C11D 0.0127(12) 0.0096(11) 0.0242(13) 0.0051(9) 0.0059(10) 0.0035(9)
C12D 0.0153(12) 0.0080(11) 0.0259(13) 0.0041(10) 0.0049(10) 0.0062(9)
C13D 0.0166(13) 0.0115(12) 0.0257(13) 0.0049(10) 0.0035(10) 0.0040(10)
C14D 0.0197(13) 0.0158(13) 0.0269(14) 0.0021(11) -0.0012(11) 0.0072(10)
C15D 0.033(2) 0.0198(13) 0.0171(12) 0.0047(10) 0.0032(13) 0.0125(12)
C16D 0.0207(14) 0.0158(12) 0.0244(13) 0.0070(10) 0.0073(11) 0.0082(11)
C17D 0.0161(13) 0.0096(11) 0.0243(13) 0.0041(10) 0.0053(10) 0.0062(10)
C18D 0.0128(12) 0.0154(12) 0.0288(14) 0.0076(11) 0.0077(10) 0.0061(10)
C19D 0.0135(12) 0.0149(12) 0.0259(13) 0.0059(10) 0.0035(10) 0.0060(10)
C10E 0.0114(14) 0.0152(16) 0.0230(14) 0.0062(12) 0.0052(11) 0.0049(11)
C11E 0.0125(12) 0.0092(11) 0.0238(12) 0.0033(9) 0.0029(9) 0.0024(9)
C12E 0.0115(12) 0.0147(13) 0.0253(13) 0.0063(11) 0.0065(10) 0.0054(9)
C13E 0.0140(12) 0.0148(12) 0.0281(13) 0.0084(11) 0.0056(10) 0.0045(10)
C14E 0.0206(13) 0.0200(13) 0.0304(14) 0.0132(11) 0.0086(11) 0.0083(11)
C15E 0.0246(14) 0.0247(14) 0.0197(13) 0.0058(11) 0.0023(11) 0.0113(12)
C16E 0.0176(13) 0.0191(13) 0.0249(13) 0.0039(10) 0.0043(10) 0.0073(10)
C17E 0.0102(12) 0.0135(12) 0.0235(13) 0.0039(10) 0.0039(10) 0.0050(9)
C18E 0.0130(12) 0.0105(11) 0.0271(13) 0.0041(10) 0.0044(10) 0.0037(9)
C19E 0.0155(12) 0.0119(12) 0.0259(13) 0.0088(10) 0.0061(10) 0.0051(10)
C10F 0.0185(15) 0.0090(13) 0.0220(13) 0.0048(11) 0.0044(11) 0.0073(11)
C11F 0.0140(13) 0.0115(11) 0.0253(13) 0.0075(10) 0.0056(10) 0.0047(10)
C12F 0.0145(12) 0.0097(11) 0.0248(13) 0.0049(10) 0.0053(10) 0.0061(9)
C13F 0.0166(13) 0.0113(12) 0.0283(14) 0.0055(10) 0.0046(10) 0.0059(10)
C14F 0.0196(13) 0.0153(13) 0.0248(14) 0.0032(11) 0.0007(11) 0.0069(11)
C15F 0.0277(15) 0.0151(15) 0.0187(12) 0.0035(11) 0.0029(11) 0.0081(14)
C16F 0.0200(13) 0.0161(12) 0.0249(13) 0.0062(10) 0.0082(11) 0.0063(10)
C17F 0.0165(13) 0.0099(11) 0.0272(13) 0.0058(10) 0.0069(11) 0.0067(10)
C18F 0.0125(12) 0.0141(12) 0.0300(13) 0.0086(10) 0.0078(10) 0.0037(10)
C19F 0.0127(12) 0.0121(11) 0.0294(13) 0.0064(10) 0.0024(10) 0.0030(9)
C10G 0.0111(14) 0.0124(14) 0.0214(12) 0.0044(10) 0.0030(11) 0.0039(11)
C11G 0.0127(12) 0.0092(11) 0.0235(12) 0.0042(9) 0.0048(10) 0.0025(9)
C12G 0.0105(12) 0.0129(12) 0.0257(13) 0.0061(10) 0.0050(10) 0.0044(9)
C13G 0.0146(12) 0.0132(12) 0.0274(13) 0.0076(10) 0.0041(10) 0.0040(10)
C14G 0.0210(14) 0.0213(14) 0.0277(14) 0.0134(11) 0.0065(11) 0.0102(11)
C15G 0.0252(15) 0.0235(19) 0.0168(12) 0.0053(11) 0.0010(11) 0.0111(12)
C16G 0.0151(12) 0.0154(12) 0.0264(13) 0.0038(10) 0.0016(10) 0.0061(10)
C17G 0.0104(12) 0.0137(12) 0.0247(13) 0.0045(10) 0.0041(10) 0.0059(9)
C18G 0.0119(11) 0.0092(11) 0.0256(13) 0.0031(10) 0.0025(10) 0.0022(9)
C19G 0.0139(12) 0.0101(11) 0.0268(13) 0.0066(10) 0.0055(10) 0.0037(9)
C10H 0.0158(14) 0.0079(13) 0.0216(13) 0.0043(11) 0.0035(10) 0.0046(11)
C11H 0.0127(12) 0.0096(11) 0.0242(13) 0.0051(9) 0.0059(10) 0.0035(9)
C12H 0.0153(12) 0.0080(11) 0.0259(13) 0.0041(10) 0.0049(10) 0.0062(9)
C13H 0.0166(13) 0.0115(12) 0.0257(13) 0.0049(10) 0.0035(10) 0.0040(10)
C14H 0.0197(13) 0.0158(13) 0.0269(14) 0.0021(11) -0.0012(11) 0.0072(10)
C15H 0.033(2) 0.0198(13) 0.0171(12) 0.0047(10) 0.0032(13) 0.0125(12)
C16H 0.0207(14) 0.0158(12) 0.0244(13) 0.0070(10) 0.0073(11) 0.0082(11)
C17H 0.0161(13) 0.0096(11) 0.0243(13) 0.0041(10) 0.0053(10) 0.0062(10)
C18H 0.0128(12) 0.0154(12) 0.0288(14) 0.0076(11) 0.0077(10) 0.0061(10)
C19H 0.0135(12) 0.0149(12) 0.0259(13) 0.0059(10) 0.0035(10) 0.0060(10)

loop_
_atom_type_symbol
_atom_type_description
_atom_type_scat_dispersion_real
_atom_type_scat_dispersion_imag
_atom_type_scat_source
C C 0.0181 0.0091 'International Tables Vol C Tables 4.2.6.8 and 6.1.1.4'
H H 0.0000 0.0000 'International Tables Vol C Tables 4.2.6.8 and 6.1.1.4'
N N 0.0311 0.0180 'International Tables Vol C Tables 4.2.6.8 and 6.1.1.4'
O O 0.0492 0.0322 'International Tables Vol C Tables 4.2.6.8 and 6.1.1.4'
F F 0.0727 0.0534 'International Tables Vol C Tables 4.2.6.8 and 6.1.1.4'
Br Br -0.6763 1.2805 'International Tables Vol C Tables 4.2.6.8 and 6.1.1.4'

loop_
_geom_angle_atom_site_label_1
_geom_angle_atom_site_label_2
_geom_angle_atom_site_label_3
_geom_angle
_geom_angle_site_symmetry_1
_geom_angle_site_symmetry_3
_geom_angle_publ_flag
C1A N1A C8A 121.8(2) . . ?
C1A N1A H1A 120(2) . . ?
C8A N1A H1A 118(2) . . ?
O1A C1A N1A 122.7(2) . . ?
O1A C1A C2A 120.6(2) . . ?
N1A C1A C2A 116.7(2) . . ?
C3A C2A C7A 119.1(3) . . ?
C3A C2A C1A 118.1(2) . . ?
C7A C2A C1A 122.8(2) . . ?
C4A C3A C2A 121.1(3) . . ?
C4A C3A H3A 119.4 . . ?
C2A C3A H3A 119.4 . . ?
C5A C4A C3A 117.9(3) . . ?
C5A C4A H4A 121.1 . . ?
C3A C4A H4A 121.1 . . ?
F1A C5A C6A 118.6(3) . . ?
F1A C5A C4A 118.2(3) . . ?
C6A C5A C4A 123.2(3) . . ?
C5A C6A C7A 118.6(3) . . ?
C5A C6A H6A 120.7 . . ?
C7A C6A H6A 120.7 . . ?
C6A C7A C2A 120.1(3) . . ?
C6A C7A H7A 120.0 . . ?
C2A C7A H7A 120.0 . . ?
C10E C8A N1A 119.2(9) . . ?
C10E C8A C9A 116.2(10) . . ?
N1A C8A C9A 108.9(2) . . ?
N1A C8A C10A 108.4(2) . . ?
C9A C8A C10A 112.7(2) . . ?
N1A C8A H8A 108.9 . . ?
C9A C8A H8A 108.9 . . ?
C10A C8A H8A 108.9 . . ?
C10E C8A H8AA 103.4 . . ?
N1A C8A H8AA 103.4 . . ?
C9A C8A H8AA 103.4 . . ?
C8A C9A H9A1 109.5 . . ?
C8A C9A H9A2 109.5 . . ?
H9A1 C9A H9A2 109.5 . . ?
C8A C9A H9A3 109.5 . . ?
H9A1 C9A H9A3 109.5 . . ?
H9A2 C9A H9A3 109.5 . . ?
C11A C10A C19A 118.7(3) . . ?
C11A C10A C8A 121.3(2) . . ?
C19A C10A C8A 120.0(2) . . ?
C10A C11A C12A 121.6(2) . . ?
C10A C11A H11A 119.2 . . ?
C12A C11A H11A 119.2 . . ?
C11A C12A C13A 122.4(2) . . ?
C11A C12A C17A 119.2(2) . . ?
C13A C12A C17A 118.4(2) . . ?
C14A C13A C12A 120.7(2) . . ?
C14A C13A H13A 119.6 . . ?
C12A C13A H13A 119.6 . . ?
C13A C14A C15A 120.5(3) . . ?
C13A C14A H14A 119.7 . . ?
C15A C14A H14A 119.7 . . ?
C16A C15A C14A 120.3(3) . . ?
C16A C15A H15A 119.9 . . ?
C14A C15A H15A 119.9 . . ?
C15A C16A C17A 120.7(3) . . ?
C15A C16A H16A 119.7 . . ?
C17A C16A H16A 119.7 . . ?
C16A C17A C18A 122.4(2) . . ?
C16A C17A C12A 119.4(2) . . ?
C18A C17A C12A 118.2(2) . . ?
C19A C18A C17A 121.0(2) . . ?
C19A C18A H18A 119.5 . . ?
C17A C18A H18A 119.5 . . ?
C18A C19A C10A 121.2(2) . . ?
C18A C19A H19A 119.4 . . ?
C10A C19A H19A 119.4 . . ?
C1B N1B C8B 121.7(2) . . ?
C1B N1B H1B 117(2) . . ?
C8B N1B H1B 120(2) . . ?
O1B C1B N1B 123.1(2) . . ?
O1B C1B C2B 120.8(2) . . ?
N1B C1B C2B 116.1(2) . . ?
C3B C2B C7B 119.4(3) . . ?
C3B C2B C1B 118.2(2) . . ?
C7B C2B C1B 122.3(2) . . ?
C2B C3B C4B 120.9(3) . . ?
C2B C3B H3B 119.6 . . ?
C4B C3B H3B 119.6 . . ?
C5B C4B C3B 117.8(3) . . ?
C5B C4B H4B 121.1 . . ?
C3B C4B H4B 121.1 . . ?
F1B C5B C6B 118.7(3) . . ?
F1B C5B C4B 118.2(3) . . ?
C6B C5B C4B 123.0(3) . . ?
C5B C6B C7B 118.5(3) . . ?
C5B C6B H6B 120.7 . . ?
C7B C6B H6B 120.7 . . ?
C6B C7B C2B 120.3(3) . . ?
C6B C7B H7B 119.9 . . ?
C2B C7B H7B 119.9 . . ?
N1B C8B C10B 113.2(2) . . ?
N1B C8B C9B 108.61(19) . . ?
C10B C8B C9B 113.1(2) . . ?
N1B C8B C10F 102.9(9) . . ?
C9B C8B C10F 111.2(9) . . ?
N1B C8B H8B 107.2 . . ?
C10B C8B H8B 107.2 . . ?
C9B C8B H8B 107.2 . . ?
N1B C8B H8BA 111.3 . . ?
C9B C8B H8BA 111.3 . . ?
C10F C8B H8BA 111.3 . . ?
C8B C9B H8B1 109.5 . . ?
C8B C9B H8B2 109.5 . . ?
H8B1 C9B H8B2 109.5 . . ?
C8B C9B H8B3 109.5 . . ?
H8B1 C9B H8B3 109.5 . . ?
H8B2 C9B H8B3 109.5 . . ?
C11B C10B C19B 118.6(3) . . ?
C11B C10B C8B 123.4(3) . . ?
C19B C10B C8B 118.0(2) . . ?
C10B C11B C12B 121.8(2) . . ?
C10B C11B H11B 119.1 . . ?
C12B C11B H11B 119.1 . . ?
C11B C12B C13B 122.4(2) . . ?
C11B C12B C17B 119.1(2) . . ?
C13B C12B C17B 118.5(2) . . ?
C14B C13B C12B 121.1(3) . . ?
C14B C13B H13B 119.5 . . ?
C12B C13B H13B 119.5 . . ?
C13B C14B C15B 120.2(3) . . ?
C13B C14B H14B 119.9 . . ?
C15B C14B H14B 119.9 . . ?
C16B C15B C14B 120.0(3) . . ?
C16B C15B H15B 120.0 . . ?
C14B C15B H15B 120.0 . . ?
C15B C16B C17B 120.9(3) . . ?
C15B C16B H16B 119.6 . . ?
C17B C16B H16B 119.6 . . ?
C16B C17B C18B 122.4(2) . . ?
C16B C17B C12B 119.2(2) . . ?
C18B C17B C12B 118.3(2) . . ?
C19B C18B C17B 121.0(2) . . ?
C19B C18B H18B 119.5 . . ?
C17B C18B H18B 119.5 . . ?
C18B C19B C10B 121.2(2) . . ?
C18B C19B H19B 119.4 . . ?
C10B C19B H19B 119.4 . . ?
C1C N1C C8C 121.8(2) . . ?
C1C N1C H1C 118(2) . . ?
C8C N1C H1C 120(2) . . ?
O1C C1C N1C 123.0(3) . . ?
O1C C1C C2C 120.5(2) . . ?
N1C C1C C2C 116.4(2) . . ?
C7C C2C C3C 119.2(2) . . ?
C7C C2C C1C 122.6(2) . . ?
C3C C2C C1C 118.1(2) . . ?
C4C C3C C2C 121.1(2) . . ?
C4C C3C H3C 119.5 . . ?
C2C C3C H3C 119.5 . . ?
C5C C4C C3C 118.3(2) . . ?
C5C C4C H4C 120.8 . . ?
C3C C4C H4C 120.8 . . ?
C6C C5C C4C 121.7(3) . . ?
C6C C5C Br1C 118.8(2) . . ?
C4C C5C Br1C 119.5(2) . . ?
C5C C6C C7C 119.5(2) . . ?
C5C C6C H6C 120.3 . . ?
C7C C6C H6C 120.3 . . ?
C6C C7C C2C 120.1(2) . . ?
C6C C7C H7C 120.0 . . ?
C2C C7C H7C 120.0 . . ?
N1C C8C C10G 122.3(9) . . ?
N1C C8C C10C 109.2(2) . . ?
N1C C8C C9C 108.9(2) . . ?
C10G C8C C9C 110.1(10) . . ?
C10C C8C C9C 113.1(2) . . ?
N1C C8C H8C 108.5 . . ?
C10C C8C H8C 108.5 . . ?
C9C C8C H8C 108.5 . . ?
N1C C8C H8CA 104.6 . . ?
C10G C8C H8CA 104.6 . . ?
C9C C8C H8CA 104.6 . . ?
C8C C9C H9C1 109.5 . . ?
C8C C9C H9C2 109.5 . . ?
H9C1 C9C H9C2 109.5 . . ?
C8C C9C H9C3 109.5 . . ?
H9C1 C9C H9C3 109.5 . . ?
H9C2 C9C H9C3 109.5 . . ?
C11C C10C C19C 118.7(2) . . ?
C11C C10C C8C 121.9(2) . . ?
C19C C10C C8C 119.3(2) . . ?
C10C C11C C12C 122.0(2) . . ?
C10C C11C H11C 119.0 . . ?
C12C C11C H11C 119.0 . . ?
C11C C12C C13C 122.4(2) . . ?
C11C C12C C17C 118.8(2) . . ?
C13C C12C C17C 118.8(2) . . ?
C14C C13C C12C 120.6(2) . . ?
C14C C13C H13C 119.7 . . ?
C12C C13C H13C 119.7 . . ?
C13C C14C C15C 120.6(3) . . ?
C13C C14C H14C 119.7 . . ?
C15C C14C H14C 119.7 . . ?
C16C C15C C14C 120.1(3) . . ?
C16C C15C H15C 119.9 . . ?
C14C C15C H15C 119.9 . . ?
C15C C16C C17C 120.7(3) . . ?
C15C C16C H16C 119.6 . . ?
C17C C16C H16C 119.6 . . ?
C16C C17C C18C 122.3(2) . . ?
C16C C17C C12C 119.2(2) . . ?
C18C C17C C12C 118.5(2) . . ?
C19C C18C C17C 121.2(2) . . ?
C19C C18C H18C 119.4 . . ?
C17C C18C H18C 119.4 . . ?
C18C C19C C10C 120.8(2) . . ?
C18C C19C H19C 119.6 . . ?
C10C C19C H19C 119.6 . . ?
C1D N1D C8D 121.6(2) . . ?
C1D N1D H1D 120(2) . . ?
C8D N1D H1D 118(2) . . ?
O1D C1D N1D 123.2(3) . . ?
O1D C1D C2D 119.9(2) . . ?
N1D C1D C2D 116.9(2) . . ?
C3D C2D C7D 119.1(2) . . ?
C3D C2D C1D 118.0(2) . . ?
C7D C2D C1D 122.8(2) . . ?
C4D C3D C2D 121.4(2) . . ?
C4D C3D H3D 119.3 . . ?
C2D C3D H3D 119.3 . . ?
C3D C4D C5D 118.4(2) . . ?
C3D C4D H4D 120.8 . . ?
C5D C4D H4D 120.8 . . ?
C6D C5D C4D 121.2(3) . . ?
C6D C5D Br1D 119.6(2) . . ?
C4D C5D Br1D 119.20(19) . . ?
C5D C6D C7D 119.8(2) . . ?
C5D C6D H6D 120.1 . . ?
C7D C6D H6D 120.1 . . ?
C6D C7D C2D 120.1(2) . . ?
C6D C7D H7D 120.0 . . ?
C2D C7D H7D 120.0 . . ?
N1D C8D C10D 113.5(2) . . ?
N1D C8D C9D 108.9(2) . . ?
C10D C8D C9D 113.3(2) . . ?
N1D C8D C10H 103.1(10) . . ?
C9D C8D C10H 108.4(9) . . ?
N1D C8D H8D 106.9 . . ?
C10D C8D H8D 106.9 . . ?
C9D C8D H8D 106.9 . . ?
N1D C8D H8DA 112.0 . . ?
C9D C8D H8DA 112.0 . . ?
C10H C8D H8DA 112.0 . . ?
C8D C9D H9D1 109.5 . . ?
C8D C9D H9D2 109.5 . . ?
H9D1 C9D H9D2 109.5 . . ?
C8D C9D H9D3 109.5 . . ?
H9D1 C9D H9D3 109.5 . . ?
H9D2 C9D H9D3 109.5 . . ?
C11D C10D C19D 118.7(2) . . ?
C11D C10D C8D 123.6(3) . . ?
C19D C10D C8D 117.6(2) . . ?
C10D C11D C12D 121.8(2) . . ?
C10D C11D H11D 119.1 . . ?
C12D C11D H11D 119.1 . . ?
C11D C12D C13D 122.3(2) . . ?
C11D C12D C17D 118.9(2) . . ?
C13D C12D C17D 118.8(2) . . ?
C14D C13D C12D 121.0(2) . . ?
C14D C13D H13D 119.5 . . ?
C12D C13D H13D 119.5 . . ?
C13D C14D C15D 120.2(3) . . ?
C13D C14D H14D 119.9 . . ?
C15D C14D H14D 119.9 . . ?
C16D C15D C14D 119.9(3) . . ?
C16D C15D H15D 120.0 . . ?
C14D C15D H15D 120.0 . . ?
C15D C16D C17D 121.1(3) . . ?
C15D C16D H16D 119.5 . . ?
C17D C16D H16D 119.5 . . ?
C16D C17D C18D 122.5(2) . . ?
C16D C17D C12D 119.0(2) . . ?
C18D C17D C12D 118.5(2) . . ?
C19D C18D C17D 121.2(2) . . ?
C19D C18D H18D 119.4 . . ?
C17D C18D H18D 119.4 . . ?
C18D C19D C10D 120.9(3) . . ?
C18D C19D H19D 119.5 . . ?
C10D C19D H19D 119.5 . . ?
C11E C10E C19E 121.1(15) . . ?
C11E C10E C8A 120.7(15) . . ?
C19E C10E C8A 118.2(14) . . ?
C10E C11E C12E 120.3(14) . . ?
C10E C11E H11E 119.9 . . ?
C12E C11E H11E 119.9 . . ?
C11E C12E C17E 118.7(12) . . ?
C11E C12E C13E 121.8(13) . . ?
C17E C12E C13E 119.5(12) . . ?
C14E C13E C12E 120.3(14) . . ?
C14E C13E H13E 119.8 . . ?
C12E C13E H13E 119.8 . . ?
C13E C14E C15E 119.9(15) . . ?
C13E C14E H14E 120.0 . . ?
C15E C14E H14E 120.0 . . ?
C16E C15E C14E 121.0(16) . . ?
C16E C15E H15E 119.5 . . ?
C14E C15E H15E 119.5 . . ?
C15E C16E C17E 120.7(15) . . ?
C15E C16E H16E 119.7 . . ?
C17E C16E H16E 119.6 . . ?
C16E C17E C18E 122.1(13) . . ?
C16E C17E C12E 118.4(12) . . ?
C18E C17E C12E 119.3(12) . . ?
C19E C18E C17E 121.0(14) . . ?
C19E C18E H18E 119.5 . . ?
C17E C18E H18E 119.5 . . ?
C18E C19E C10E 119.5(14) . . ?
C18E C19E H19E 120.2 . . ?
C10E C19E H19E 120.2 . . ?
C11F C10F C19F 120.7(15) . . ?
C11F C10F C8B 119.9(14) . . ?
C19F C10F C8B 119.1(14) . . ?
C10F C11F C12F 121.3(14) . . ?
C10F C11F H11F 119.4 . . ?
C12F C11F H11F 119.4 . . ?
C17F C12F C13F 120.2(12) . . ?
C17F C12F C11F 118.6(12) . . ?
C13F C12F C11F 121.2(13) . . ?
C14F C13F C12F 120.3(14) . . ?
C14F C13F H13F 119.8 . . ?
C12F C13F H13F 119.8 . . ?
C13F C14F C15F 119.7(15) . . ?
C13F C14F H14F 120.2 . . ?
C15F C14F H14F 120.2 . . ?
C16F C15F C14F 120.9(16) . . ?
C16F C15F H15F 119.5 . . ?
C14F C15F H15F 119.5 . . ?
C15F C16F C17F 120.7(15) . . ?
C15F C16F H16F 119.7 . . ?
C17F C16F H16F 119.7 . . ?
C16F C17F C12F 118.1(12) . . ?
C16F C17F C18F 123.4(13) . . ?
C12F C17F C18F 118.4(12) . . ?
C19F C18F C17F 122.5(14) . . ?
C19F C18F H18F 118.7 . . ?
C17F C18F H18F 118.7 . . ?
C18F C19F C10F 118.5(14) . . ?
C18F C19F H19F 120.8 . . ?
C10F C19F H19F 120.8 . . ?
C11G C10G C19G 120.1(15) . . ?
C11G C10G C8C 120.2(15) . . ?
C19G C10G C8C 119.4(15) . . ?
C10G C11G C12G 121.4(14) . . ?
C10G C11G H11G 119.3 . . ?
C12G C11G H11G 119.3 . . ?
C17G C12G C11G 118.1(12) . . ?
C17G C12G C13G 120.3(12) . . ?
C11G C12G C13G 121.7(13) . . ?
C14G C13G C12G 119.8(14) . . ?
C14G C13G H13G 120.1 . . ?
C12G C13G H13G 120.1 . . ?
C13G C14G C15G 119.4(15) . . ?
C13G C14G H14G 120.3 . . ?
C15G C14G H14G 120.3 . . ?
C16G C15G C14G 122.0(16) . . ?
C16G C15G H15G 119.0 . . ?
C14G C15G H15G 119.0 . . ?
C15G C16G C17G 119.6(15) . . ?
C15G C16G H16G 120.2 . . ?
C17G C16G H16G 120.2 . . ?
C18G C17G C16G 122.1(14) . . ?
C18G C17G C12G 119.3(12) . . ?
C16G C17G C12G 118.6(12) . . ?
C19G C18G C17G 121.6(14) . . ?
C19G C18G H18G 119.2 . . ?
C17G C18G H18G 119.2 . . ?
C18G C19G C10G 119.5(15) . . ?
C18G C19G H19G 120.2 . . ?
C10G C19G H19G 120.2 . . ?
C11H C10H C19H 120.7(15) . . ?
C11H C10H C8D 116.2(13) . . ?
C19H C10H C8D 122.9(14) . . ?
C10H C11H C12H 119.8(14) . . ?
C10H C11H H11H 120.1 . . ?
C12H C11H H11H 120.1 . . ?
C17H C12H C13H 119.2(12) . . ?
C17H C12H C11H 119.5(12) . . ?
C13H C12H C11H 121.3(13) . . ?
C14H C13H C12H 120.6(14) . . ?
C14H C13H H13H 119.7 . . ?
C12H C13H H13H 119.7 . . ?
C13H C14H C15H 120.0(15) . . ?
C13H C14H H14H 120.0 . . ?
C15H C14H H14H 120.0 . . ?
C16H C15H C14H 120.7(16) . . ?
C16H C15H H15H 119.6 . . ?
C14H C15H H15H 119.6 . . ?
C15H C16H C17H 119.9(15) . . ?
C15H C16H H16H 120.1 . . ?
C17H C16H H16H 120.1 . . ?
C12H C17H C16H 119.5(12) . . ?
C12H C17H C18H 119.2(12) . . ?
C16H C17H C18H 121.2(13) . . ?
C19H C18H C17H 120.7(14) . . ?
C19H C18H H18H 119.7 . . ?
C17H C18H H18H 119.7 . . ?
C18H C19H C10H 120.1(15) . . ?
C18H C19H H19H 119.9 . . ?
C10H C19H H19H 119.9 . . ?

loop_
_geom_bond_atom_site_label_1
_geom_bond_atom_site_label_2
_geom_bond_distance
_geom_bond_site_symmetry_2
_geom_bond_publ_flag
F1A C5A 1.366(3) . ?
O1A C1A 1.234(3) . ?
N1A C1A 1.345(3) . ?
N1A C8A 1.466(3) . ?
N1A H1A 0.89(3) . ?
C1A C2A 1.491(4) . ?
C2A C3A 1.395(4) . ?
C2A C7A 1.403(4) . ?
C3A C4A 1.381(4) . ?
C3A H3A 0.9500 . ?
C4A C5A 1.376(5) . ?
C4A H4A 0.9500 . ?
C5A C6A 1.375(5) . ?
C6A C7A 1.384(4) . ?
C6A H6A 0.9500 . ?
C7A H7A 0.9500 . ?
C8A C10E 1.45(2) . ?
C8A C9A 1.523(3) . ?
C8A C10A 1.535(4) . ?
C8A H8A 1.0000 . ?
C8A H8AA 1.0000 . ?
C9A H9A1 0.9800 . ?
C9A H9A2 0.9800 . ?
C9A H9A3 0.9800 . ?
C10A C11A 1.376(4) . ?
C10A C19A 1.426(4) . ?
C11A C12A 1.413(4) . ?
C11A H11A 0.9500 . ?
C12A C13A 1.422(4) . ?
C12A C17A 1.432(3) . ?
C13A C14A 1.364(4) . ?
C13A H13A 0.9500 . ?
C14A C15A 1.417(6) . ?
C14A H14A 0.9500 . ?
C15A C16A 1.369(6) . ?
C15A H15A 0.9500 . ?
C16A C17A 1.407(4) . ?
C16A H16A 0.9500 . ?
C17A C18A 1.423(4) . ?
C18A C19A 1.361(4) . ?
C18A H18A 0.9500 . ?
C19A H19A 0.9500 . ?
F1B C5B 1.368(3) . ?
O1B C1B 1.234(3) . ?
N1B C1B 1.345(3) . ?
N1B C8B 1.456(3) . ?
N1B H1B 0.89(3) . ?
C1B C2B 1.493(4) . ?
C2B C3B 1.387(4) . ?
C2B C7B 1.394(4) . ?
C3B C4B 1.391(4) . ?
C3B H3B 0.9500 . ?
C4B C5B 1.375(5) . ?
C4B H4B 0.9500 . ?
C5B C6B 1.374(4) . ?
C6B C7B 1.386(4) . ?
C6B H6B 0.9500 . ?
C7B H7B 0.9500 . ?
C8B C10B 1.514(4) . ?
C8B C9B 1.529(3) . ?
C8B C10F 1.64(2) . ?
C8B H8B 1.0000 . ?
C8B H8BA 1.0000 . ?
C9B H8B1 0.9800 . ?
C9B H8B2 0.9800 . ?
C9B H8B3 0.9800 . ?
C10B C11B 1.374(4) . ?
C10B C19B 1.423(4) . ?
C11B C12B 1.416(4) . ?
C11B H11B 0.9500 . ?
C12B C13B 1.418(4) . ?
C12B C17B 1.428(3) . ?
C13B C14B 1.369(4) . ?
C13B H13B 0.9500 . ?
C14B C15B 1.412(6) . ?
C14B H14B 0.9500 . ?
C15B C16B 1.380(5) . ?
C15B H15B 0.9500 . ?
C16B C17B 1.405(4) . ?
C16B H16B 0.9500 . ?
C17B C18B 1.418(4) . ?
C18B C19B 1.369(4) . ?
C18B H18B 0.9500 . ?
C19B H19B 0.9500 . ?
Br1C C5C 1.897(3) . ?
O1C C1C 1.228(3) . ?
N1C C1C 1.345(3) . ?
N1C C8C 1.463(3) . ?
N1C H1C 0.88(3) . ?
C1C C2C 1.503(4) . ?
C2C C7C 1.393(4) . ?
C2C C3C 1.397(4) . ?
C3C C4C 1.389(4) . ?
C3C H3C 0.9500 . ?
C4C C5C 1.386(4) . ?
C4C H4C 0.9500 . ?
C5C C6C 1.381(4) . ?
C6C C7C 1.390(4) . ?
C6C H6C 0.9500 . ?
C7C H7C 0.9500 . ?
C8C C10G 1.47(2) . ?
C8C C10C 1.519(4) . ?
C8C C9C 1.528(3) . ?
C8C H8C 1.0000 . ?
C8C H8CA 1.0000 . ?
C9C H9C1 0.9800 . ?
C9C H9C2 0.9800 . ?
C9C H9C3 0.9800 . ?
C10C C11C 1.369(4) . ?
C10C C19C 1.431(4) . ?
C11C C12C 1.412(4) . ?
C11C H11C 0.9500 . ?
C12C C13C 1.417(4) . ?
C12C C17C 1.430(4) . ?
C13C C14C 1.366(4) . ?
C13C H13C 0.9500 . ?
C14C C15C 1.417(6) . ?
C14C H14C 0.9500 . ?
C15C C16C 1.370(5) . ?
C15C H15C 0.9500 . ?
C16C C17C 1.409(4) . ?
C16C H16C 0.9500 . ?
C17C C18C 1.417(4) . ?
C18C C19C 1.363(4) . ?
C18C H18C 0.9500 . ?
C19C H19C 0.9500 . ?
Br1D C5D 1.896(3) . ?
O1D C1D 1.239(3) . ?
N1D C1D 1.334(3) . ?
N1D C8D 1.457(3) . ?
N1D H1D 0.86(3) . ?
C1D C2D 1.499(4) . ?
C2D C3D 1.389(4) . ?
C2D C7D 1.399(4) . ?
C3D C4D 1.387(4) . ?
C3D H3D 0.9500 . ?
C4D C5D 1.393(4) . ?
C4D H4D 0.9500 . ?
C5D C6D 1.381(4) . ?
C6D C7D 1.384(4) . ?
C6D H6D 0.9500 . ?
C7D H7D 0.9500 . ?
C8D C10D 1.512(4) . ?
C8D C9D 1.528(3) . ?
C8D C10H 1.63(2) . ?
C8D H8D 1.0000 . ?
C8D H8DA 1.0000 . ?
C9D H9D1 0.9800 . ?
C9D H9D2 0.9800 . ?
C9D H9D3 0.9800 . ?
C10D C11D 1.369(4) . ?
C10D C19D 1.429(4) . ?
C11D C12D 1.416(4) . ?
C11D H11D 0.9500 . ?
C12D C13D 1.417(4) . ?
C12D C17D 1.427(4) . ?
C13D C14D 1.366(4) . ?
C13D H13D 0.9500 . ?
C14D C15D 1.424(8) . ?
C14D H14D 0.9500 . ?
C15D C16D 1.367(7) . ?
C15D H15D 0.9500 . ?
C16D C17D 1.413(4) . ?
C16D H16D 0.9500 . ?
C17D C18D 1.415(4) . ?
C18D C19D 1.360(4) . ?
C18D H18D 0.9500 . ?
C19D H19D 0.9500 . ?
C10E C11E 1.375(13) . ?
C10E C19E 1.423(14) . ?
C11E C12E 1.423(13) . ?
C11E H11E 0.9500 . ?
C12E C17E 1.427(13) . ?
C12E C13E 1.427(13) . ?
C13E C14E 1.365(14) . ?
C13E H13E 0.9500 . ?
C14E C15E 1.419(15) . ?
C14E H14E 0.9500 . ?
C15E C16E 1.367(15) . ?
C15E H15E 0.9500 . ?
C16E C17E 1.416(13) . ?
C16E H16E 0.9500 . ?
C17E C18E 1.426(13) . ?
C18E C19E 1.365(13) . ?
C18E H18E 0.9500 . ?
C19E H19E 0.9500 . ?
C10F C11F 1.372(14) . ?
C10F C19F 1.424(14) . ?
C11F C12F 1.428(13) . ?
C11F H11F 0.9500 . ?
C12F C17F 1.420(13) . ?
C12F C13F 1.425(13) . ?
C13F C14F 1.370(14) . ?
C13F H13F 0.9500 . ?
C14F C15F 1.414(15) . ?
C14F H14F 0.9500 . ?
C15F C16F 1.383(14) . ?
C15F H15F 0.9500 . ?
C16F C17F 1.414(13) . ?
C16F H16F 0.9500 . ?
C17F C18F 1.423(13) . ?
C18F C19F 1.375(14) . ?
C18F H18F 0.9500 . ?
C19F H19F 0.9500 . ?
C10G C11G 1.369(13) . ?
C10G C19G 1.427(14) . ?
C11G C12G 1.424(13) . ?
C11G H11G 0.9500 . ?
C12G C17G 1.424(13) . ?
C12G C13G 1.424(13) . ?
C13G C14G 1.370(14) . ?
C13G H13G 0.9500 . ?
C14G C15G 1.417(15) . ?
C14G H14G 0.9500 . ?
C15G C16G 1.370(15) . ?
C15G H15G 0.9500 . ?
C16G C17G 1.416(13) . ?
C16G H16G 0.9500 . ?
C17G C18G 1.416(13) . ?
C18G C19G 1.363(13) . ?
C18G H18G 0.9500 . ?
C19G H19G 0.9500 . ?
C10H C11H 1.372(13) . ?
C10H C19H 1.428(14) . ?
C11H C12H 1.424(13) . ?
C11H H11H 0.9500 . ?
C12H C17H 1.415(13) . ?
C12H C13H 1.421(13) . ?
C13H C14H 1.361(14) . ?
C13H H13H 0.9500 . ?
C14H C15H 1.426(17) . ?
C14H H14H 0.9500 . ?
C15H C16H 1.369(15) . ?
C15H H15H 0.9500 . ?
C16H C17H 1.419(13) . ?
C16H H16H 0.9500 . ?
C17H C18H 1.421(13) . ?
C18H C19H 1.361(13) . ?
C18H H18H 0.9500 . ?
C19H H19H 0.9500 . ?

loop_
_geom_hbond_atom_site_label_D
_geom_hbond_atom_site_label_H
_geom_hbond_atom_site_label_A
_geom_hbond_distance_DH
_geom_hbond_distance_HA
_geom_hbond_distance_DA
_geom_hbond_angle_DHA
_geom_hbond_site_symmetry_A
_geom_hbond_publ_flag
N1A H1A O1B 0.89(3) 2.11(3) 2.982(3) 167(3) 1_545 yes
N1B H1B O1A 0.89(3) 2.12(3) 2.980(3) 164(3) . yes
N1C H1C O1D 0.88(3) 2.11(3) 2.972(3) 166(3) . yes
N1D H1D O1C 0.86(3) 2.14(3) 2.997(3) 171(3) 1_565 yes

loop_
_geom_torsion_atom_site_label_1
_geom_torsion_atom_site_label_2
_geom_torsion_atom_site_label_3
_geom_torsion_atom_site_label_4
_geom_torsion
_geom_torsion_site_symmetry_1
_geom_torsion_site_symmetry_2
_geom_torsion_site_symmetry_3
_geom_torsion_site_symmetry_4
_geom_torsion_publ_flag
C8A N1A C1A O1A -6.1(4) . . . . ?
C8A N1A C1A C2A 173.7(2) . . . . ?
O1A C1A C2A C3A -27.6(3) . . . . ?
N1A C1A C2A C3A 152.6(2) . . . . ?
O1A C1A C2A C7A 149.9(3) . . . . ?
N1A C1A C2A C7A -30.0(3) . . . . ?
C7A C2A C3A C4A 1.0(4) . . . . ?
C1A C2A C3A C4A 178.6(2) . . . . ?
C2A C3A C4A C5A -1.5(4) . . . . ?
C3A C4A C5A F1A -179.5(2) . . . . ?
C3A C4A C5A C6A 0.6(4) . . . . ?
F1A C5A C6A C7A -179.1(2) . . . . ?
C4A C5A C6A C7A 0.8(5) . . . . ?
C5A C6A C7A C2A -1.3(4) . . . . ?
C3A C2A C7A C6A 0.4(4) . . . . ?
C1A C2A C7A C6A -177.0(2) . . . . ?
C1A N1A C8A C10E -70.7(11) . . . . ?
C1A N1A C8A C9A 152.8(2) . . . . ?
C1A N1A C8A C10A -84.2(3) . . . . ?
N1A C8A C10A C11A 121.9(3) . . . . ?
C9A C8A C10A C11A -117.5(3) . . . . ?
N1A C8A C10A C19A -56.2(3) . . . . ?
C9A C8A C10A C19A 64.4(3) . . . . ?
C19A C10A C11A C12A 2.0(4) . . . . ?
C8A C10A C11A C12A -176.1(2) . . . . ?
C10A C11A C12A C13A 177.6(3) . . . . ?
C10A C11A C12A C17A -0.8(4) . . . . ?
C11A C12A C13A C14A -179.1(2) . . . . ?
C17A C12A C13A C14A -0.6(4) . . . . ?
C12A C13A C14A C15A 0.6(4) . . . . ?
C13A C14A C15A C16A -0.4(5) . . . . ?
C14A C15A C16A C17A 0.3(5) . . . . ?
C15A C16A C17A C18A 179.3(3) . . . . ?
C15A C16A C17A C12A -0.2(4) . . . . ?
C11A C12A C17A C16A 178.9(2) . . . . ?
C13A C12A C17A C16A 0.4(4) . . . . ?
C11A C12A C17A C18A -0.7(4) . . . . ?
C13A C12A C17A C18A -179.2(2) . . . . ?
C16A C17A C18A C19A -178.7(3) . . . . ?
C12A C17A C18A C19A 0.9(4) . . . . ?
C17A C18A C19A C10A 0.3(4) . . . . ?
C11A C10A C19A C18A -1.8(4) . . . . ?
C8A C10A C19A C18A 176.4(2) . . . . ?
C8B N1B C1B O1B -3.0(4) . . . . ?
C8B N1B C1B C2B 176.7(2) . . . . ?
O1B C1B C2B C3B -35.7(3) . . . . ?
N1B C1B C2B C3B 144.6(2) . . . . ?
O1B C1B C2B C7B 140.8(3) . . . . ?
N1B C1B C2B C7B -38.9(3) . . . . ?
C7B C2B C3B C4B 1.4(4) . . . . ?
C1B C2B C3B C4B 178.0(2) . . . . ?
C2B C3B C4B C5B -1.6(4) . . . . ?
C3B C4B C5B F1B -179.7(2) . . . . ?
C3B C4B C5B C6B 0.0(4) . . . . ?
F1B C5B C6B C7B -178.5(2) . . . . ?
C4B C5B C6B C7B 1.8(5) . . . . ?
C5B C6B C7B C2B -2.0(4) . . . . ?
C3B C2B C7B C6B 0.5(4) . . . . ?
C1B C2B C7B C6B -175.9(2) . . . . ?
C1B N1B C8B C10B -84.0(3) . . . . ?
C1B N1B C8B C9B 149.5(2) . . . . ?
C1B N1B C8B C10F -92.6(8) . . . . ?
N1B C8B C10B C11B -4.6(3) . . . . ?
C9B C8B C10B C11B 119.5(3) . . . . ?
N1B C8B C10B C19B 173.9(2) . . . . ?
C9B C8B C10B C19B -62.1(3) . . . . ?
C19B C10B C11B C12B -0.6(4) . . . . ?
C8B C10B C11B C12B 177.8(2) . . . . ?
C10B C11B C12B C13B -177.7(2) . . . . ?
C10B C11B C12B C17B 1.1(3) . . . . ?
C11B C12B C13B C14B 178.5(2) . . . . ?
C17B C12B C13B C14B -0.3(4) . . . . ?
C12B C13B C14B C15B 0.8(4) . . . . ?
C13B C14B C15B C16B -0.8(5) . . . . ?
C14B C15B C16B C17B 0.3(5) . . . . ?
C15B C16B C17B C18B -178.0(3) . . . . ?
C15B C16B C17B C12B 0.2(4) . . . . ?
C11B C12B C17B C16B -179.1(2) . . . . ?
C13B C12B C17B C16B -0.2(3) . . . . ?
C11B C12B C17B C18B -0.8(3) . . . . ?
C13B C12B C17B C18B 178.0(2) . . . . ?
C16B C17B C18B C19B 178.2(2) . . . . ?
C12B C17B C18B C19B 0.0(4) . . . . ?
C17B C18B C19B C10B 0.5(4) . . . . ?
C11B C10B C19B C18B -0.3(4) . . . . ?
C8B C10B C19B C18B -178.8(2) . . . . ?
C8C N1C C1C O1C 7.6(4) . . . . ?
C8C N1C C1C C2C -171.9(2) . . . . ?
O1C C1C C2C C7C -148.1(3) . . . . ?
N1C C1C C2C C7C 31.4(3) . . . . ?
O1C C1C C2C C3C 29.9(4) . . . . ?
N1C C1C C2C C3C -150.6(2) . . . . ?
C7C C2C C3C C4C -2.1(4) . . . . ?
C1C C2C C3C C4C 179.9(2) . . . . ?
C2C C3C C4C C5C 0.5(4) . . . . ?
C3C C4C C5C C6C 2.3(4) . . . . ?
C3C C4C C5C Br1C -176.9(2) . . . . ?
C4C C5C C6C C7C -3.5(4) . . . . ?
Br1C C5C C6C C7C 175.77(19) . . . . ?
C5C C6C C7C C2C 1.8(4) . . . . ?
C3C C2C C7C C6C 0.9(4) . . . . ?
C1C C2C C7C C6C 178.9(2) . . . . ?
C1C N1C C8C C10G 75.7(12) . . . . ?
C1C N1C C8C C10C 82.1(3) . . . . ?
C1C N1C C8C C9C -153.9(2) . . . . ?
N1C C8C C10C C11C -122.5(3) . . . . ?
C9C C8C C10C C11C 116.1(3) . . . . ?
N1C C8C C10C C19C 56.3(3) . . . . ?
C9C C8C C10C C19C -65.1(3) . . . . ?
C19C C10C C11C C12C -1.3(4) . . . . ?
C8C C10C C11C C12C 177.5(2) . . . . ?
C10C C11C C12C C13C -178.3(3) . . . . ?
C10C C11C C12C C17C 0.4(4) . . . . ?
C11C C12C C13C C14C 179.2(2) . . . . ?
C17C C12C C13C C14C 0.6(4) . . . . ?
C12C C13C C14C C15C 0.1(4) . . . . ?
C13C C14C C15C C16C -0.4(5) . . . . ?
C14C C15C C16C C17C 0.0(5) . . . . ?
C15C C16C C17C C18C -179.9(3) . . . . ?
C15C C16C C17C C12C 0.6(4) . . . . ?
C11C C12C C17C C16C -179.6(2) . . . . ?
C13C C12C C17C C16C -0.9(4) . . . . ?
C11C C12C C17C C18C 0.8(4) . . . . ?
C13C C12C C17C C18C 179.6(2) . . . . ?
C16C C17C C18C C19C 179.4(2) . . . . ?
C12C C17C C18C C19C -1.1(4) . . . . ?
C17C C18C C19C C10C 0.2(4) . . . . ?
C11C C10C C19C C18C 1.0(4) . . . . ?
C8C C10C C19C C18C -177.8(2) . . . . ?
C8D N1D C1D O1D 2.3(4) . . . . ?
C8D N1D C1D C2D -178.0(2) . . . . ?
O1D C1D C2D C3D 34.9(3) . . . . ?
N1D C1D C2D C3D -144.7(2) . . . . ?
O1D C1D C2D C7D -143.7(3) . . . . ?
N1D C1D C2D C7D 36.7(4) . . . . ?
C7D C2D C3D C4D -1.8(4) . . . . ?
C1D C2D C3D C4D 179.5(2) . . . . ?
C2D C3D C4D C5D 1.1(4) . . . . ?
C3D C4D C5D C6D 1.2(4) . . . . ?
C3D C4D C5D Br1D -176.42(19) . . . . ?
C4D C5D C6D C7D -2.7(4) . . . . ?
Br1D C5D C6D C7D 174.9(2) . . . . ?
C5D C6D C7D C2D 1.9(4) . . . . ?
C3D C2D C7D C6D 0.4(4) . . . . ?
C1D C2D C7D C6D 178.9(2) . . . . ?
C1D N1D C8D C10D 84.5(3) . . . . ?
C1D N1D C8D C9D -148.2(2) . . . . ?
C1D N1D C8D C10H 96.8(8) . . . . ?
N1D C8D C10D C11D 4.6(3) . . . . ?
C9D C8D C10D C11D -120.3(3) . . . . ?
N1D C8D C10D C19D -173.6(2) . . . . ?
C9D C8D C10D C19D 61.5(3) . . . . ?
C19D C10D C11D C12D 0.5(4) . . . . ?
C8D C10D C11D C12D -177.6(2) . . . . ?
C10D C11D C12D C13D 177.4(2) . . . . ?
C10D C11D C12D C17D -1.0(3) . . . . ?
C11D C12D C13D C14D -178.0(2) . . . . ?
C17D C12D C13D C14D 0.4(4) . . . . ?
C12D C13D C14D C15D -0.7(5) . . . . ?
C13D C14D C15D C16D 0.4(7) . . . . ?
C14D C15D C16D C17D 0.2(7) . . . . ?
C15D C16D C17D C18D 177.3(4) . . . . ?
C15D C16D C17D C12D -0.6(5) . . . . ?
C11D C12D C17D C16D 178.8(2) . . . . ?
C13D C12D C17D C16D 0.2(3) . . . . ?
C11D C12D C17D C18D 0.8(3) . . . . ?
C13D C12D C17D C18D -177.7(2) . . . . ?
C16D C17D C18D C19D -178.0(2) . . . . ?
C12D C17D C18D C19D -0.1(4) . . . . ?
C17D C18D C19D C10D -0.4(4) . . . . ?
C11D C10D C19D C18D 0.2(4) . . . . ?
C8D C10D C19D C18D 178.4(2) . . . . ?
N1A C8A C10E C11E -11.3(16) . . . . ?
C9A C8A C10E C11E 122.2(10) . . . . ?
N1A C8A C10E C19E 169.6(13) . . . . ?
C9A C8A C10E C19E -57.0(18) . . . . ?
C19E C10E C11E C12E 0.8(14) . . . . ?
C8A C10E C11E C12E -178.3(16) . . . . ?
C10E C11E C12E C17E -1.4(13) . . . . ?
C10E C11E C12E C13E -179.6(14) . . . . ?
C11E C12E C13E C14E 179.4(16) . . . . ?
C17E C12E C13E C14E 1(3) . . . . ?
C12E C13E C14E C15E 2(4) . . . . ?
C13E C14E C15E C16E -2(6) . . . . ?
C14E C15E C16E C17E -1(6) . . . . ?
C15E C16E C17E C18E 179(3) . . . . ?
C15E C16E C17E C12E 4(4) . . . . ?
C11E C12E C17E C16E 177.6(16) . . . . ?
C13E C12E C17E C16E -4(3) . . . . ?
C11E C12E C17E C18E 2(3) . . . . ?
C13E C12E C17E C18E -179.6(19) . . . . ?
C16E C17E C18E C19E -178(2) . . . . ?
C12E C17E C18E C19E -2(3) . . . . ?
C17E C18E C19E C10E 2(3) . . . . ?
C11E C10E C19E C18E -1(3) . . . . ?
C8A C10E C19E C18E 178.2(19) . . . . ?
N1B C8B C10F C11F 122.3(11) . . . . ?
C9B C8B C10F C11F -121.6(10) . . . . ?
N1B C8B C10F C19F -52.1(18) . . . . ?
C9B C8B C10F C19F 64.0(19) . . . . ?
C19F C10F C11F C12F -0.1(15) . . . . ?
C8B C10F C11F C12F -174.4(16) . . . . ?
C10F C11F C12F C17F -0.2(13) . . . . ?
C10F C11F C12F C13F -179.8(14) . . . . ?
C17F C12F C13F C14F 1(3) . . . . ?
C11F C12F C13F C14F -179.8(16) . . . . ?
C12F C13F C14F C15F 0(4) . . . . ?
C13F C14F C15F C16F -2(5) . . . . ?
C14F C15F C16F C17F 2(5) . . . . ?
C15F C16F C17F C12F -1(4) . . . . ?
C15F C16F C17F C18F 179(3) . . . . ?
C13F C12F C17F C16F 0(3) . . . . ?
C11F C12F C17F C16F -179.9(16) . . . . ?
C13F C12F C17F C18F 179.9(19) . . . . ?
C11F C12F C17F C18F 0(2) . . . . ?
C16F C17F C18F C19F -180(2) . . . . ?
C12F C17F C18F C19F 0(3) . . . . ?
C17F C18F C19F C10F 0(3) . . . . ?
C11F C10F C19F C18F 0(3) . . . . ?
C8B C10F C19F C18F 174.6(19) . . . . ?
N1C C8C C10G C11G 3.7(18) . . . . ?
C9C C8C C10G C11G -126.1(10) . . . . ?
N1C C8C C10G C19G -169.9(13) . . . . ?
C9C C8C C10G C19G 60.3(19) . . . . ?
C19G C10G C11G C12G -1.3(15) . . . . ?
C8C C10G C11G C12G -174.9(17) . . . . ?
C10G C11G C12G C17G -0.4(13) . . . . ?
C10G C11G C12G C13G -180.0(14) . . . . ?
C17G C12G C13G C14G 2(3) . . . . ?
C11G C12G C13G C14G -178.2(15) . . . . ?
C12G C13G C14G C15G -5(4) . . . . ?
C13G C14G C15G C16G 7(6) . . . . ?
C14G C15G C16G C17G -6(6) . . . . ?
C15G C16G C17G C18G -179(3) . . . . ?
C15G C16G C17G C12G 3(4) . . . . ?
C11G C12G C17G C18G 1(2) . . . . ?
C13G C12G C17G C18G -179.3(19) . . . . ?
C11G C12G C17G C16G 179.0(16) . . . . ?
C13G C12G C17G C16G -1(3) . . . . ?
C16G C17G C18G C19G -178(2) . . . . ?
C12G C17G C18G C19G 0(3) . . . . ?
C17G C18G C19G C10G -2(3) . . . . ?
C11G C10G C19G C18G 2(3) . . . . ?
C8C C10G C19G C18G 176.0(19) . . . . ?
N1D C8D C10H C11H -123.2(14) . . . . ?
C9D C8D C10H C11H 121.4(14) . . . . ?
N1D C8D C10H C19H 51(2) . . . . ?
C9D C8D C10H C19H -64(2) . . . . ?
C19H C10H C11H C12H -1(2) . . . . ?
C8D C10H C11H C12H 173.5(18) . . . . ?
C10H C11H C12H C17H 1.2(19) . . . . ?
C10H C11H C12H C13H -179(2) . . . . ?
C17H C12H C13H C14H -1(3) . . . . ?
C11H C12H C13H C14H 179.9(19) . . . . ?
C12H C13H C14H C15H -2(5) . . . . ?
C13H C14H C15H C16H 4(9) . . . . ?
C14H C15H C16H C17H -4(9) . . . . ?
C13H C12H C17H C16H 1(3) . . . . ?
C11H C12H C17H C16H -179.5(18) . . . . ?
C13H C12H C17H C18H 179(2) . . . . ?
C11H C12H C17H C18H -1(3) . . . . ?
C15H C16H C17H C12H 1(5) . . . . ?
C15H C16H C17H C18H -177(5) . . . . ?
C12H C17H C18H C19H 1(4) . . . . ?
C16H C17H C18H C19H 180(2) . . . . ?
C17H C18H C19H C10H -1(4) . . . . ?
C11H C10H C19H C18H 1(3) . . . . ?
C8D C10H C19H C18H -173(2) . . . . ?
